data_4304338
loop_
_publ_author_name
'Steven Stevenson'
'Christopher J. Chancellor'
'Hon Man Lee'
'Marilyn M. Olmstead'
'Alan L. Balch'

_publ_section_title
;
Internal and External Factors in the Structural Organization in Cocrystals
of the Mixed-Metal Endohedrals (GdSc2N@Ih-C80, Gd2ScN@Ih-C80, and
TbSc2N@Ih-C80) and Nickel(II) Octaethylporphyrin
;
_journal_name_full 'Inorganic Chemistry'
_journal_page_first 1420
_journal_page_last 1427
_journal_paper_doi 10.1021/ic701824q
_journal_volume 47
_journal_year 2008
_chemical_formula_moiety 'C80 Sc2 Tb N, C36 H44 N4, 2(C6 H6)'
_chemical_formula_sum 'C128 H56 N5 Ni Sc2 Tb'
_chemical_formula_weight 1971.33
_chemical_name_common Sc2TbN@C80.NiOEP.2benzene
_chemical_name_systematic
; 
 ? 
;
_space_group_IT_number 12
_symmetry_cell_setting monoclinic
_symmetry_space_group_name_Hall '-C 2y'
_symmetry_space_group_name_H-M 'C 1 2/m 1'
_atom_sites_solution_hydrogens geom
_atom_sites_solution_primary direct
_atom_sites_solution_secondary difmap
_audit_creation_method SHELXL-97
_cell_angle_alpha 90.00
_cell_angle_beta 94.791(2)
_cell_angle_gamma 90.00
_cell_formula_units_Z 4
_cell_length_a 25.180(2)
_cell_length_b 15.0633(13)
_cell_length_c 19.650(2)
_cell_measurement_temperature 100(2)
_cell_volume 7427.1(12)
_computing_cell_refinement 'Mosflm (Leslie, A.G.W., 1992)'
_computing_data_collection 'MarControl (marUSA Inc, Evanston, IL)'
_computing_data_reduction Mosflm
_computing_molecular_graphics 'SHELXTL 5, XP (Sheldrick, 1994)'
_computing_publication_material SHELXL-97
_computing_structure_refinement 'SHELXL-97 (Sheldrick, 1997)'
_computing_structure_solution 'SHELXS-97 (Sheldrick, 1990)'
_diffrn_ambient_temperature 100(2)
_diffrn_measured_fraction_theta_full 0.989
_diffrn_measured_fraction_theta_max 0.989
_diffrn_measurement_device_type 'Huber goniometer, 345mm MAR Detector'
_diffrn_measurement_method \p
_diffrn_radiation_monochromator 'Cylindrically bent cubed root Si(311), asymmetric cut, horizontal focus'
_diffrn_radiation_source 'synchrotron, 16 pole 1.9T wiggler, SSRL BL9-1'
_diffrn_radiation_type '16,039 eV'
_diffrn_radiation_wavelength 0.75100
_diffrn_reflns_av_R_equivalents 0.0282
_diffrn_reflns_av_sigmaI/netI 0.0417
_diffrn_reflns_limit_h_max 25
_diffrn_reflns_limit_h_min -25
_diffrn_reflns_limit_k_max 15
_diffrn_reflns_limit_k_min -15
_diffrn_reflns_limit_l_max 19
_diffrn_reflns_limit_l_min -19
_diffrn_reflns_number 8157
_diffrn_reflns_theta_full 22.18
_diffrn_reflns_theta_max 22.18
_diffrn_reflns_theta_min 1.67
_exptl_absorpt_coefficient_mu 1.438
_exptl_absorpt_correction_T_max 0.972
_exptl_absorpt_correction_T_min 0.870
_exptl_absorpt_correction_type none
_exptl_crystal_colour black
_exptl_crystal_density_diffrn 1.763
_exptl_crystal_density_method 'not measured'
_exptl_crystal_description parallelepiped
_exptl_crystal_F_000 3976
_exptl_crystal_size_max 0.10
_exptl_crystal_size_mid 0.10
_exptl_crystal_size_min 0.02
_refine_diff_density_max 1.155
_refine_diff_density_min -0.777
_refine_diff_density_rms 0.157
_refine_ls_extinction_method none
_refine_ls_goodness_of_fit_ref 1.079
_refine_ls_hydrogen_treatment constr
_refine_ls_matrix_type full
_refine_ls_number_parameters 375
_refine_ls_number_reflns 4101
_refine_ls_number_restraints 6
_refine_ls_restrained_S_all 1.081
_refine_ls_R_factor_all 0.0877
_refine_ls_R_factor_gt 0.0858
_refine_ls_shift/su_max 0.003
_refine_ls_shift/su_mean 0.000
_refine_ls_structure_factor_coef Fsqd
_refine_ls_weighting_details 'calc w=1/[\s^2^(Fo^2^)+(0.1215P)^2^+168.4573P] where P=(Fo^2^+2Fc^2^)/3'
_refine_ls_weighting_scheme calc
_refine_ls_wR_factor_gt 0.2288
_refine_ls_wR_factor_ref 0.2303
_reflns_number_gt 3918
_reflns_number_total 4101
_reflns_threshold_expression >2sigma(I)
_cod_data_source_file ic701824q-file002.cif
_cod_data_source_block hml41
_cod_original_sg_symbol_H-M 'C 2/m'
_cod_database_code 4304338

loop_
_symmetry_equiv_pos_as_xyz
'x, y, z'
'-x, y, -z'
'x+1/2, y+1/2, z'
'-x+1/2, y+1/2, -z'
'-x, -y, -z'
'x, -y, z'
'-x+1/2, -y+1/2, -z'
'x+1/2, -y+1/2, z'

loop_
_atom_site_label
_atom_site_type_symbol
_atom_site_fract_x
_atom_site_fract_y
_atom_site_fract_z
_atom_site_U_iso_or_equiv
_atom_site_adp_type
_atom_site_occupancy
_atom_site_symmetry_multiplicity
_atom_site_calc_flag
_atom_site_refinement_flags
_atom_site_disorder_assembly
_atom_site_disorder_group
N1 N 0.6977(5) 0.5000 0.1967(6) 0.045(3) Uani 1 2 d S . .
Tb1 Tb 0.76668(7) 0.4841(4) 0.14240(11) 0.0349(15) Uani 0.38 1 d P . -1
Tb1B Tb 0.7556(6) 0.5000 0.1280(8) 0.033(6) Uiso 0.10 2 d SP . 2
Tb1C Tb 0.6778(4) 0.6237(7) 0.2099(8) 0.027(3) Uiso 0.07 1 d P . 3
Sc1 Sc 0.6643(3) 0.6091(4) 0.2250(4) 0.0380(19) Uani 0.60 1 d PU . .
Sc1B Sc 0.6510(7) 0.5925(13) 0.2228(10) 0.030 Uiso 0.20 1 d P . .
Sc1C Sc 0.6629(9) 0.6116(11) 0.1964(7) 0.030 Uiso 0.20 1 d P . .
C1 C 0.59453(14) 0.4684(3) 0.32180(17) 0.030(5) Uiso 0.50 1 d PG . -1
C2 C 0.60857(14) 0.5592(3) 0.33592(16) 0.061(7) Uiso 0.50 1 d PG . -1
C3 C 0.65974(16) 0.5713(3) 0.37632(14) 0.041(5) Uiso 0.50 1 d PG . -1
C4 C 0.59076(14) 0.6272(3) 0.28993(18) 0.060(7) Uiso 0.50 1 d PG . -1
C5 C 0.56173(12) 0.4445(3) 0.25926(19) 0.044(5) Uiso 0.50 1 d PG . -1
C6 C 0.54384(11) 0.4878(3) 0.14178(19) 0.040(4) Uiso 0.50 1 d PG . -1
C7 C 0.54724(10) 0.5116(3) 0.2106(2) 0.043(4) Uiso 0.50 1 d PG . -1
C8 C 0.56241(12) 0.6018(3) 0.22857(19) 0.039(5) Uiso 0.50 1 d PG . -1
C9 C 0.61955(15) 0.7067(2) 0.27991(19) 0.041(5) Uiso 0.50 1 d PG . -1
C10 C 0.67343(16) 0.7132(2) 0.31489(18) 0.052(6) Uiso 0.50 1 d PG . -1
C11 C 0.69098(16) 0.6459(3) 0.36312(15) 0.060(6) Uiso 0.50 1 d PG . -1
C12 C 0.71283(16) 0.7506(2) 0.27670(19) 0.031(4) Uiso 0.50 1 d PG . -1
C13 C 0.60945(15) 0.7317(2) 0.2089(2) 0.057(6) Uiso 0.50 1 d PG . -1
C14 C 0.64926(16) 0.7320(2) 0.10034(19) 0.061(8) Uiso 0.50 1 d PG . -1
C15 C 0.65134(16) 0.7624(2) 0.1698(2) 0.060(6) Uiso 0.50 1 d PG . -1
C16 C 0.70236(16) 0.77433(19) 0.2035(2) 0.051(6) Uiso 0.50 1 d PG . -1
C17 C 0.55732(12) 0.5502(3) 0.09204(18) 0.059(6) Uiso 0.50 1 d PG . -1
C18 C 0.57295(13) 0.6325(3) 0.10922(19) 0.071(7) Uiso 0.50 1 d PG . -1
C19 C 0.57404(13) 0.6641(2) 0.1757(2) 0.061(6) Uiso 0.50 1 d PG . -1
C20 C 0.61368(15) 0.6724(3) 0.06735(17) 0.053(6) Uiso 0.50 1 d PG . -1
C21 C 0.76702(15) 0.7203(2) 0.28503(19) 0.053(8) Uiso 0.50 1 d PG . -1
C22 C 0.78344(15) 0.6526(3) 0.33460(17) 0.034(5) Uiso 0.50 1 d PG . -1
C23 C 0.74398(16) 0.6203(3) 0.37308(14) 0.030(4) Uiso 0.50 1 d PG . -1
C24 C 0.82564(13) 0.5974(3) 0.32005(18) 0.037(5) Uiso 0.50 1 d PG . -1
C25 C 0.78968(15) 0.7267(2) 0.2227(2) 0.059(6) Uiso 0.50 1 d PG . -1
C26 C 0.83137(13) 0.6419(3) 0.1368(2) 0.067(7) Uiso 0.50 1 d PG . -1
C27 C 0.83124(13) 0.6645(3) 0.2064(2) 0.049(12) Uiso 0.50 1 d PG . -1
C28 C 0.84836(12) 0.6060(3) 0.2578(2) 0.062(7) Uiso 0.50 1 d PG . -1
C29 C 0.70067(16) 0.7207(2) 0.06854(18) 0.043(5) Uiso 0.50 1 d PG . -1
C30 C 0.74921(16) 0.7287(2) 0.10322(19) 0.076(8) Uiso 0.50 1 d PG . -1
C31 C 0.75078(16) 0.7582(2) 0.1737(2) 0.040(5) Uiso 0.50 1 d PG . -1
C32 C 0.79090(15) 0.6731(3) 0.08794(19) 0.064(8) Uiso 0.50 1 d PG . -1
C33 C 0.82579(13) 0.5044(3) 0.34198(18) 0.076(6) Uiso 0.50 1 d PG . -1
C34 C 0.78616(15) 0.4731(3) 0.37567(15) 0.062(7) Uiso 0.50 1 d PG . -1
C35 C 0.74581(16) 0.5275(3) 0.39470(13) 0.042(6) Uiso 0.50 1 d PG . -1
C36 C 0.77086(16) 0.3802(3) 0.36154(16) 0.060(6) Uiso 0.50 1 d PG . -1
C37 C 0.85027(12) 0.4572(3) 0.2860(2) 0.068(7) Uiso 0.50 1 d PG . -1
C38 C 0.83442(13) 0.3441(3) 0.2036(2) 0.09(2) Uiso 0.50 1 d PG . -1
C39 C 0.83473(13) 0.3704(3) 0.2700(2) 0.103(11) Uiso 0.50 1 d PG . -1
C40 C 0.79471(15) 0.3343(3) 0.31251(19) 0.075(8) Uiso 0.50 1 d PG . -1
C41 C 0.86591(11) 0.4920(3) 0.1669(2) 0.076(6) Uiso 0.50 1 d PG . -1
C42 C 0.86461(10) 0.5162(3) 0.2374(2) 0.053(5) Uiso 0.50 1 d PG . -1
C43 C 0.85192(12) 0.4032(3) 0.1475(2) 0.051(6) Uiso 0.50 1 d PG . -1
C44 C 0.71684(17) 0.3533(3) 0.36289(16) 0.047(5) Uiso 0.50 1 d PG . -1
C45 C 0.67619(17) 0.4131(3) 0.37776(14) 0.061(7) Uiso 0.50 1 d PG . -1
C46 C 0.69058(17) 0.4981(3) 0.39594(12) 0.057(4) Uiso 1 2 d SG . -1
C47 C 0.62520(15) 0.3983(3) 0.34256(16) 0.038(5) Uiso 0.50 1 d PG . -1
C48 C 0.70665(17) 0.2839(2) 0.31130(18) 0.042(5) Uiso 0.50 1 d PG . -1
C49 C 0.65609(17) 0.2424(2) 0.2094(2) 0.048(6) Uiso 0.50 1 d PG . -1
C50 C 0.65608(17) 0.2686(2) 0.27831(19) 0.070(7) Uiso 0.50 1 d PG . -1
C51 C 0.61252(16) 0.3202(2) 0.29464(19) 0.052(6) Uiso 0.50 1 d PG . -1
C52 C 0.79466(15) 0.2879(2) 0.1714(2) 0.072(7) Uiso 0.50 1 d PG . -1
C53 C 0.85136(12) 0.5581(3) 0.1166(2) 0.062(7) Uiso 0.50 1 d PG . -1
C54 C 0.75487(16) 0.2513(2) 0.2086(2) 0.092(9) Uiso 0.50 1 d PG . -1
C55 C 0.75739(16) 0.2723(2) 0.2797(2) 0.064(10) Uiso 0.50 1 d PG . -1
C56 C 0.70446(17) 0.23249(19) 0.1764(2) 0.072(8) Uiso 0.50 1 d PG . -1
C57 C 0.61528(15) 0.2768(2) 0.1566(2) 0.050(6) Uiso 0.50 1 d PG . -1
C58 C 0.57431(13) 0.3348(2) 0.1723(2) 0.050 Uiso 0.50 1 d PG . -1
C59 C 0.57215(13) 0.3568(3) 0.2429(2) 0.056(6) Uiso 0.50 1 d PG . -1
C60 C 0.55922(12) 0.3997(3) 0.12232(19) 0.055(6) Uiso 0.50 1 d PG . -1
C61 C 0.64042(16) 0.2840(2) 0.09506(19) 0.054(7) Uiso 0.50 1 d PG . -1
C62 C 0.66351(17) 0.3856(3) 0.00646(14) 0.042(5) Uiso 0.50 1 d PG . -1
C63 C 0.62572(16) 0.3504(3) 0.04386(16) 0.031(4) Uiso 0.50 1 d PG . -1
C64 C 0.58343(14) 0.4088(3) 0.05987(17) 0.039(5) Uiso 0.50 1 d PG . -1
C65 C 0.82012(14) 0.5336(3) 0.05001(19) 0.072(8) Uiso 0.50 1 d PG . -1
C66 C 0.78658(16) 0.3094(3) 0.1002(2) 0.068(8) Uiso 0.50 1 d PG . -1
C67 C 0.80371(15) 0.4446(3) 0.03697(18) 0.080(8) Uiso 0.50 1 d PG . -1
C68 C 0.71653(17) 0.3610(3) 0.01610(16) 0.081(8) Uiso 0.50 1 d PG . -1
C69 C 0.73300(17) 0.2978(2) 0.06795(19) 0.060(7) Uiso 0.50 1 d PG . -1
C70 C 0.69533(17) 0.2596(2) 0.1036(2) 0.045(5) Uiso 0.50 1 d PG . -1
C71 C 0.75046(16) 0.4323(3) 0.00292(15) 0.053(6) Uiso 0.50 1 d PG . -1
C72 C 0.82142(14) 0.3775(3) 0.0860(2) 0.093(10) Uiso 0.50 1 d PG . -1
C73 C 0.68985(17) 0.6508(3) 0.01631(15) 0.032(4) Uiso 0.50 1 d PG . -1
C74 C 0.71652(17) 0.5047(3) -0.01547(13) 0.073(6) Uiso 0.50 1 d PG . -1
C75 C 0.73082(16) 0.5919(3) 0.00250(14) 0.064(7) Uiso 0.50 1 d PG . -1
C76 C 0.78326(15) 0.6051(3) 0.03483(17) 0.039(5) Uiso 0.50 1 d PG . -1
C77 C 0.58248(14) 0.4979(3) 0.03901(16) 0.071(5) Uiso 1 2 d SG . -1
C78 C 0.66300(16) 0.4805(3) -0.01397(12) 0.057(6) Uiso 0.50 1 d PG . -1
C79 C 0.62150(15) 0.5338(3) 0.00538(14) 0.068(7) Uiso 0.50 1 d PG . -1
C80 C 0.63706(16) 0.6254(3) 0.01915(15) 0.058(6) Uiso 0.50 1 d PG . -1
C81 C 0.4761(5) 0.1372(11) 0.0614(9) 0.088(5) Uani 1 1 d . . .
H81 H 0.4590 0.1399 0.1026 0.106 Uiso 1 1 calc R . .
C82 C 0.5285(7) 0.1327(13) 0.0622(11) 0.111(6) Uani 1 1 d . . .
H82 H 0.5500 0.1263 0.1040 0.133 Uiso 1 1 calc R . .
C83 C 0.4479(7) 0.1378(16) 0.0009(13) 0.139(9) Uani 1 1 d . . .
H83 H 0.4102 0.1419 0.0000 0.167 Uiso 1 1 calc R . .
C84 C 0.7266(6) 0.0000 0.2320(6) 0.033(3) Uani 1 2 d S . .
H84 H 0.7639 0.0000 0.2443 0.040 Uiso 1 2 calc SR . .
C85 C 0.7081(6) 0.0000 0.1644(7) 0.042(4) Uani 1 2 d S . .
H85 H 0.7323 0.0000 0.1298 0.050 Uiso 1 2 calc SR . .
C86 C 0.6542(7) 0.0000 0.1473(7) 0.059(5) Uani 1 2 d S . .
H86 H 0.6409 0.0000 0.1006 0.071 Uiso 1 2 calc SR . .
C87 C 0.6190(6) 0.0000 0.1980(8) 0.054(4) Uani 1 2 d S . .
H87 H 0.5816 0.0000 0.1861 0.065 Uiso 1 2 calc SR . .
C88 C 0.6382(6) 0.0000 0.2647(7) 0.036(3) Uani 1 2 d S . .
H88 H 0.6142 0.0000 0.2995 0.043 Uiso 1 2 calc SR . .
C89 C 0.6918(5) 0.0000 0.2817(7) 0.031(3) Uani 1 2 d S . .
H89 H 0.7050 0.0000 0.3284 0.038 Uiso 1 2 calc SR . .
Ni Ni 0.51864(5) 0.5000 0.41782(7) 0.0137(5) Uani 1 2 d S . .
N2 N 0.4634(3) 0.5000 0.3405(5) 0.014(2) Uani 1 2 d S . .
N3 N 0.5197(2) 0.3693(4) 0.4164(3) 0.0137(16) Uani 1 1 d . . .
N4 N 0.5761(3) 0.5000 0.4913(4) 0.012(2) Uani 1 2 d S . .
C90 C 0.4052(3) 0.4555(6) 0.2492(4) 0.0198(19) Uani 1 1 d . . .
C91 C 0.4413(3) 0.4287(5) 0.3069(4) 0.016(2) Uani 1 1 d . . .
C92 C 0.4522(3) 0.3410(5) 0.3231(4) 0.018(2) Uani 1 1 d . . .
H92 H 0.4326 0.2967 0.2975 0.022 Uiso 1 1 calc R . .
C93 C 0.4896(3) 0.3134(5) 0.3742(4) 0.0147(19) Uani 1 1 d . . .
C94 C 0.5030(3) 0.2220(5) 0.3868(4) 0.020(2) Uani 1 1 d . . .
C95 C 0.5422(3) 0.2217(5) 0.4390(4) 0.0182(19) Uani 1 1 d . . .
C96 C 0.5521(3) 0.3139(5) 0.4569(4) 0.0143(19) Uani 1 1 d . . .
C97 C 0.5904(3) 0.3410(5) 0.5064(4) 0.0148(19) Uani 1 1 d . . .
H97 H 0.6100 0.2965 0.5319 0.018 Uiso 1 1 calc R . .
C98 C 0.6021(3) 0.4277(5) 0.5215(4) 0.0151(19) Uani 1 1 d . . .
C99 C 0.6450(3) 0.4551(6) 0.5707(4) 0.0167(18) Uani 1 1 d . . .
C100 C 0.3777(3) 0.3926(6) 0.1985(5) 0.029(2) Uani 1 1 d . . .
H10A H 0.3484 0.4244 0.1720 0.034 Uiso 1 1 calc R . .
H10B H 0.3617 0.3436 0.2235 0.034 Uiso 1 1 calc R . .
C101 C 0.4152(4) 0.3539(7) 0.1496(5) 0.037(2) Uani 1 1 d . . .
H10C H 0.3953 0.3137 0.1176 0.056 Uiso 1 1 calc R . .
H10D H 0.4437 0.3209 0.1755 0.056 Uiso 1 1 calc R . .
H10E H 0.4307 0.4020 0.1242 0.056 Uiso 1 1 calc R . .
C102 C 0.4793(4) 0.1454(6) 0.3472(5) 0.028(2) Uani 1 1 d . . .
H10F H 0.4402 0.1535 0.3407 0.034 Uiso 1 1 calc R . .
H10G H 0.4863 0.0904 0.3741 0.034 Uiso 1 1 calc R . .
C103 C 0.5009(4) 0.1340(6) 0.2779(5) 0.037(2) Uani 1 1 d . . .
H10H H 0.4837 0.0828 0.2545 0.056 Uiso 1 1 calc R . .
H10I H 0.5394 0.1242 0.2839 0.056 Uiso 1 1 calc R . .
H10J H 0.4934 0.1876 0.2505 0.056 Uiso 1 1 calc R . .
C104 C 0.5719(3) 0.1457(6) 0.4721(5) 0.025(2) Uani 1 1 d . . .
H10K H 0.5509 0.0908 0.4631 0.030 Uiso 1 1 calc R . .
H10L H 0.5756 0.1553 0.5221 0.030 Uiso 1 1 calc R . .
C105 C 0.6272(3) 0.1329(6) 0.4473(5) 0.035(2) Uani 1 1 d . . .
H10M H 0.6447 0.0823 0.4710 0.052 Uiso 1 1 calc R . .
H10N H 0.6484 0.1866 0.4567 0.052 Uiso 1 1 calc R . .
H10O H 0.6238 0.1215 0.3980 0.052 Uiso 1 1 calc R . .
C106 C 0.6836(3) 0.3929(6) 0.6081(4) 0.0201(19) Uani 1 1 d . . .
H10P H 0.6642 0.3399 0.6226 0.024 Uiso 1 1 calc R . .
H10Q H 0.6999 0.4226 0.6497 0.024 Uiso 1 1 calc R . .
C107 C 0.7271(3) 0.3639(7) 0.5642(5) 0.032(2) Uani 1 1 d . . .
H10R H 0.7518 0.3240 0.5905 0.048 Uiso 1 1 calc R . .
H10S H 0.7466 0.4162 0.5500 0.048 Uiso 1 1 calc R . .
H10T H 0.7111 0.3329 0.5237 0.048 Uiso 1 1 calc R . .

loop_
_atom_site_aniso_label
_atom_site_aniso_U_11
_atom_site_aniso_U_22
_atom_site_aniso_U_33
_atom_site_aniso_U_23
_atom_site_aniso_U_13
_atom_site_aniso_U_12
N1 0.034(7) 0.055(8) 0.048(8) 0.000 0.018(6) 0.000
Tb1 0.0162(9) 0.058(4) 0.0331(11) -0.0041(12) 0.0186(9) 0.0029(10)
Sc1 0.028(3) 0.031(3) 0.058(3) -0.020(3) 0.023(3) 0.007(2)
C81 0.040(9) 0.105(12) 0.119(13) 0.051(11) 0.003(8) -0.009(8)
C82 0.079(13) 0.115(14) 0.136(16) -0.032(13) -0.005(12) -0.011(10)
C83 0.062(11) 0.19(2) 0.17(2) 0.110(18) 0.045(15) 0.029(13)
C84 0.032(8) 0.045(9) 0.023(8) 0.000 0.005(7) 0.000
C85 0.049(10) 0.056(10) 0.022(8) 0.000 0.014(7) 0.000
C86 0.066(13) 0.093(14) 0.018(8) 0.000 -0.002(8) 0.000
C87 0.035(9) 0.082(13) 0.045(11) 0.000 -0.005(8) 0.000
C88 0.039(9) 0.041(9) 0.029(8) 0.000 0.013(7) 0.000
C89 0.026(8) 0.045(9) 0.023(7) 0.000 -0.001(6) 0.000
Ni 0.0106(8) 0.0149(9) 0.0157(8) 0.000 0.0009(6) 0.000
N2 0.010(5) 0.011(5) 0.020(5) 0.000 0.003(4) 0.000
N3 0.008(3) 0.018(4) 0.015(3) 0.000(3) 0.000(3) -0.001(3)
N4 0.007(5) 0.015(5) 0.014(5) 0.000 0.004(4) 0.000
C90 0.009(4) 0.024(4) 0.026(5) -0.002(4) -0.004(4) 0.001(3)
C91 0.006(4) 0.026(6) 0.017(4) 0.001(4) 0.005(3) -0.002(4)
C92 0.015(4) 0.016(5) 0.025(5) -0.006(4) 0.004(4) -0.005(4)
C93 0.009(4) 0.018(5) 0.018(4) 0.000(4) 0.007(4) -0.001(4)
C94 0.017(5) 0.019(5) 0.024(5) -0.003(4) 0.007(4) -0.002(4)
C95 0.013(4) 0.017(5) 0.026(5) 0.001(4) 0.007(4) 0.003(4)
C96 0.009(4) 0.016(5) 0.018(4) -0.002(4) 0.006(4) -0.001(4)
C97 0.010(4) 0.018(5) 0.018(4) 0.004(4) 0.006(4) 0.002(4)
C98 0.012(4) 0.026(6) 0.008(4) 0.003(4) 0.007(3) 0.002(4)
C99 0.011(4) 0.024(4) 0.015(4) 0.000(4) 0.004(4) 0.004(4)
C100 0.022(5) 0.026(5) 0.036(5) 0.000(4) -0.011(4) -0.003(4)
C101 0.049(6) 0.033(5) 0.028(5) -0.008(4) -0.007(5) -0.007(5)
C102 0.024(5) 0.020(5) 0.040(6) -0.003(4) -0.004(4) -0.004(4)
C103 0.035(6) 0.031(6) 0.044(6) -0.017(5) -0.002(5) 0.001(5)
C104 0.016(5) 0.017(5) 0.043(5) 0.002(4) 0.005(4) -0.002(4)
C105 0.024(5) 0.028(5) 0.052(6) 0.002(5) 0.002(4) 0.010(4)
C106 0.016(4) 0.029(5) 0.014(4) 0.005(4) -0.002(4) 0.003(4)
C107 0.019(5) 0.043(6) 0.034(5) 0.011(5) 0.000(4) 0.010(4)

loop_
_atom_type_symbol
_atom_type_description
_atom_type_scat_dispersion_real
_atom_type_scat_dispersion_imag
_atom_type_scat_source
C C 0.0033 0.0016 'International Tables Vol C Tables 4.2.6.8 and 6.1.1.4'
H H 0.0000 0.0000 'International Tables Vol C Tables 4.2.6.8 and 6.1.1.4'
N N 0.0061 0.0033 'International Tables Vol C Tables 4.2.6.8 and 6.1.1.4'
Sc Sc 0.2719 0.4159 'International Tables Vol C Tables 4.2.6.8 and 6.1.1.4'
Ni Ni 0.3393 1.1124 'International Tables Vol C Tables 4.2.6.8 and 6.1.1.4'
Tb Tb -0.1136 4.5839 'International Tables Vol C Tables 4.2.6.8 and 6.1.1.4'

loop_
_geom_angle_atom_site_label_1
_geom_angle_atom_site_label_2
_geom_angle_atom_site_label_3
_geom_angle
_geom_angle_site_symmetry_1
_geom_angle_site_symmetry_3
_geom_angle_publ_flag
Sc1C N1 Sc1C 124.9(15) 6_565 . ?
Sc1C N1 Sc1 16.7(5) 6_565 6_565 ?
Sc1C N1 Sc1 122.5(8) . 6_565 ?
Sc1C N1 Sc1 122.5(8) 6_565 . ?
Sc1C N1 Sc1 16.7(5) . . ?
Sc1 N1 Sc1 115.0(7) 6_565 . ?
Sc1C N1 Tb1C 14.2(5) 6_565 6_565 ?
Sc1C N1 Tb1C 136.2(10) . 6_565 ?
Sc1 N1 Tb1C 15.3(3) 6_565 6_565 ?
Sc1 N1 Tb1C 130.1(8) . 6_565 ?
Sc1C N1 Tb1C 136.2(10) 6_565 . ?
Sc1C N1 Tb1C 14.2(5) . . ?
Sc1 N1 Tb1C 130.1(8) 6_565 . ?
Sc1 N1 Tb1C 15.3(3) . . ?
Tb1C N1 Tb1C 145.2(9) 6_565 . ?
Sc1C N1 Sc1B 110.5(11) 6_565 . ?
Sc1C N1 Sc1B 20.6(8) . . ?
Sc1 N1 Sc1B 104.3(8) 6_565 . ?
Sc1 N1 Sc1B 12.3(6) . . ?
Tb1C N1 Sc1B 119.1(8) 6_565 . ?
Tb1C N1 Sc1B 26.1(7) . . ?
Sc1C N1 Sc1B 20.6(8) 6_565 6_565 ?
Sc1C N1 Sc1B 110.5(11) . 6_565 ?
Sc1 N1 Sc1B 12.3(6) 6_565 6_565 ?
Sc1 N1 Sc1B 104.3(8) . 6_565 ?
Tb1C N1 Sc1B 26.2(7) 6_565 6_565 ?
Tb1C N1 Sc1B 119.1(8) . 6_565 ?
Sc1B N1 Sc1B 93.0(12) . 6_565 ?
Sc1C N1 Tb1B 110.5(8) 6_565 . ?
Sc1C N1 Tb1B 110.5(8) . . ?
Sc1 N1 Tb1B 122.1(4) 6_565 . ?
Sc1 N1 Tb1B 122.1(4) . . ?
Tb1C N1 Tb1B 106.8(5) 6_565 . ?
Tb1C N1 Tb1B 106.8(5) . . ?
Sc1B N1 Tb1B 130.9(7) . . ?
Sc1B N1 Tb1B 130.9(7) 6_565 . ?
Sc1C N1 Tb1 107.2(8) 6_565 . ?
Sc1C N1 Tb1 119.7(8) . . ?
Sc1 N1 Tb1 116.0(4) 6_565 . ?
Sc1 N1 Tb1 129.0(4) . . ?
Tb1C N1 Tb1 100.9(5) 6_565 . ?
Tb1C N1 Tb1 113.8(5) . . ?
Sc1B N1 Tb1 139.4(7) . . ?
Sc1B N1 Tb1 126.6(6) 6_565 . ?
Tb1B N1 Tb1 12.2(4) . . ?
Sc1C N1 Tb1 119.7(8) 6_565 6_565 ?
Sc1C N1 Tb1 107.2(8) . 6_565 ?
Sc1 N1 Tb1 129.0(4) 6_565 6_565 ?
Sc1 N1 Tb1 116.0(4) . 6_565 ?
Tb1C N1 Tb1 113.8(5) 6_565 6_565 ?
Tb1C N1 Tb1 100.9(5) . 6_565 ?
Sc1B N1 Tb1 126.6(6) . 6_565 ?
Sc1B N1 Tb1 139.4(7) 6_565 6_565 ?
Tb1B N1 Tb1 12.2(4) . 6_565 ?
Tb1 N1 Tb1 12.9(4) . 6_565 ?
N1 Tb1 C67 148.0(4) . . ?
N1 Tb1 C72 144.8(3) . . ?
C67 Tb1 C72 34.52(6) . . ?
N1 Tb1 C43 141.3(4) . . ?
C67 Tb1 C43 61.04(10) . . ?
C72 Tb1 C43 33.91(7) . . ?
N1 Tb1 C65 148.8(4) . . ?
C67 Tb1 C65 33.8 . . ?
C72 Tb1 C65 60.04(8) . . ?
C43 Tb1 C65 69.63(8) . . ?
N1 Tb1 C53 143.1(3) . . ?
C67 Tb1 C53 62.51(8) . . ?
C72 Tb1 C53 71.18(9) . . ?
C43 Tb1 C53 58.19(7) . . ?
C65 Tb1 C53 35.58(6) . . ?
N1 Tb1 C41 137.8(4) . . ?
C67 Tb1 C41 74.14(9) . . ?
C72 Tb1 C41 61.79(10) . . ?
C43 Tb1 C41 33.36(5) . . ?
C65 Tb1 C41 61.99(8) . . ?
C53 Tb1 C41 33.2 . . ?
N1 Tb1 C66 115.2(2) . . ?
C67 Tb1 C66 55.02(12) . . ?
C72 Tb1 C66 29.64(8) . . ?
C43 Tb1 C66 51.23(12) . . ?
C65 Tb1 C66 86.79(13) . . ?
C53 Tb1 C66 100.47(14) . . ?
C41 Tb1 C66 84.38(16) . . ?
N1 Tb1 C71 117.2(3) . . ?
C67 Tb1 C71 30.8 . . ?
C72 Tb1 C71 54.80(8) . . ?
C43 Tb1 C71 87.59(13) . . ?
C65 Tb1 C71 54.31(7) . . ?
C53 Tb1 C71 89.05(10) . . ?
C41 Tb1 C71 104.98(11) . . ?
C66 Tb1 C71 58.33(10) . . ?
N1 Tb1 C76 118.5(3) . . ?
C67 Tb1 C76 55.26(9) . . ?
C72 Tb1 C76 87.75(10) . . ?
C43 Tb1 C76 99.54(11) . . ?
C65 Tb1 C76 30.31(7) . . ?
C53 Tb1 C76 51.88(10) . . ?
C41 Tb1 C76 84.64(13) . . ?
C66 Tb1 C76 109.80(11) . . ?
C71 Tb1 C76 58.61(8) . . ?
N1 Tb1 C26 114.4(3) . . ?
C67 Tb1 C26 84.88(13) . . ?
C72 Tb1 C26 100.51(11) . . ?
C43 Tb1 C26 85.21(10) . . ?
C65 Tb1 C26 51.60(10) . . ?
C53 Tb1 C26 29.61(7) . . ?
C41 Tb1 C26 54.00(9) . . ?
C66 Tb1 C26 130.01(12) . . ?
C71 Tb1 C26 103.02(15) . . ?
C76 Tb1 C26 47.71(10) . . ?
N1 Tb1 C38 110.4(3) . . ?
C67 Tb1 C38 85.48(17) . . ?
C72 Tb1 C38 51.48(12) . . ?
C43 Tb1 C38 31.30(8) . . ?
C65 Tb1 C38 100.75(14) . . ?
C53 Tb1 C38 85.78(12) . . ?
C41 Tb1 C38 54.17(10) . . ?
C66 Tb1 C38 48.07(11) . . ?
C71 Tb1 C38 103.38(19) . . ?
C76 Tb1 C38 130.82(11) . . ?
C26 Tb1 C38 107.42(11) . . ?
N1 Tb1B Sc1C 33.1(4) . 6_565 ?
N1 Tb1B Sc1C 33.1(4) . . ?
Sc1C Tb1B Sc1C 62.1(8) 6_565 . ?
N1 Tb1B Sc1 28.01(19) . 6_565 ?
Sc1C Tb1B Sc1 8.5(3) 6_565 6_565 ?
Sc1C Tb1B Sc1 59.6(4) . 6_565 ?
N1 Tb1B Sc1 28.01(19) . . ?
Sc1C Tb1B Sc1 59.6(4) 6_565 . ?
Sc1C Tb1B Sc1 8.5(3) . . ?
Sc1 Tb1B Sc1 55.8(4) 6_565 . ?
N1 Tb1B Sc1B 23.6(3) . . ?
Sc1C Tb1B Sc1B 53.9(6) 6_565 . ?
Sc1C Tb1B Sc1B 9.6(4) . . ?
Sc1 Tb1B Sc1B 50.6(4) 6_565 . ?
Sc1 Tb1B Sc1B 6.4(3) . . ?
N1 Tb1B Sc1B 23.6(3) . 6_565 ?
Sc1C Tb1B Sc1B 9.6(4) 6_565 6_565 ?
Sc1C Tb1B Sc1B 53.9(6) . 6_565 ?
Sc1 Tb1B Sc1B 6.4(3) 6_565 6_565 ?
Sc1 Tb1B Sc1B 50.6(4) . 6_565 ?
Sc1B Tb1B Sc1B 45.2(6) . 6_565 ?
Sc1 Tb1C Sc1B 18(2) . . ?
Sc1 Tb1C N1 81.9(16) . . ?
Sc1B Tb1C N1 74.8(16) . . ?
Sc1 Tb1C Sc1B 52.9(17) . 6_565 ?
Sc1B Tb1C Sc1B 44.7(15) . 6_565 ?
N1 Tb1C Sc1B 30.1(4) . 6_565 ?
Sc1 Tb1C Sc1 57.3(15) . 6_565 ?
Sc1B Tb1C Sc1 50.4(16) . 6_565 ?
N1 Tb1C Sc1 24.9(4) . 6_565 ?
Sc1B Tb1C Sc1 6.1(3) 6_565 6_565 ?
Sc1 Tb1C Sc1C 63.4(15) . 6_565 ?
Sc1B Tb1C Sc1C 53.8(15) . 6_565 ?
N1 Tb1C Sc1C 21.5(5) . 6_565 ?
Sc1B Tb1C Sc1C 10.7(4) 6_565 6_565 ?
Sc1 Tb1C Sc1C 9.0(3) 6_565 6_565 ?
Sc1 Tb1C Tb1C 64.9(17) . 6_565 ?
Sc1B Tb1C Tb1C 57.5(16) . 6_565 ?
N1 Tb1C Tb1C 17.4(5) . 6_565 ?
Sc1B Tb1C Tb1C 12.8(4) 6_565 6_565 ?
Sc1 Tb1C Tb1C 7.64(17) 6_565 6_565 ?
Sc1C Tb1C Tb1C 7.1(3) 6_565 6_565 ?
Sc1C Sc1 Tb1C 52.3(19) . . ?
Sc1C Sc1 N1 76.3(19) . . ?
Tb1C Sc1 N1 82.8(16) . . ?
Sc1C Sc1 C50 116(2) . 6_565 ?
Tb1C Sc1 C50 91(2) . 6_565 ?
N1 Sc1 C50 158.2(6) . 6_565 ?
Sc1C Sc1 C9 117(2) . . ?
Tb1C Sc1 C9 112.7(18) . . ?
N1 Sc1 C9 163.5(5) . . ?
C50 Sc1 C9 26.56(10) 6_565 . ?
Sc1C Sc1 C51 126(2) . 6_565 ?
Tb1C Sc1 C51 126.3(18) . 6_565 ?
N1 Sc1 C51 149.8(5) . 6_565 ?
C50 Sc1 C51 37.34(13) 6_565 6_565 ?
C9 Sc1 C51 13.87(16) . 6_565 ?
Sc1C Sc1 C49 79(2) . 6_565 ?
Tb1C Sc1 C49 63.9(15) . 6_565 ?
N1 Sc1 C49 146.2(5) . 6_565 ?
C50 Sc1 C49 37.21(12) 6_565 6_565 ?
C9 Sc1 C49 50.12(14) . 6_565 ?
C51 Sc1 C49 64.0(2) 6_565 6_565 ?
Sc1C Sc1 C13 80(2) . . ?
Tb1C Sc1 C13 89.7(15) . . ?
N1 Sc1 C13 154.4(6) . . ?
C50 Sc1 C13 45.36(12) 6_565 . ?
C9 Sc1 C13 37.37(10) . . ?
C51 Sc1 C13 48.04(15) 6_565 . ?
C49 Sc1 C13 31.33(10) 6_565 . ?
Sc1C Sc1 C4 123(3) . . ?
Tb1C Sc1 C4 147.7(16) . . ?
N1 Sc1 C4 129.2(5) . . ?
C50 Sc1 C4 61.41(18) 6_565 . ?
C9 Sc1 C4 36.29(11) . . ?
C51 Sc1 C4 24.09(16) 6_565 . ?
C49 Sc1 C4 83.8(2) 6_565 . ?
C13 Sc1 C4 59.54(16) . . ?
Sc1C Sc1 C10 134(2) . . ?
Tb1C Sc1 C10 97(2) . . ?
N1 Sc1 C10 139.2(6) . . ?
C50 Sc1 C10 21.19(11) 6_565 . ?
C9 Sc1 C10 37.54(11) . . ?
C51 Sc1 C10 41.49(13) 6_565 . ?
C49 Sc1 C10 56.40(16) 6_565 . ?
C13 Sc1 C10 65.86(17) . . ?
C4 Sc1 C10 63.17(17) . . ?
Sc1C Sc1 C59 99(3) . 6_565 ?
Tb1C Sc1 C59 132.3(17) . 6_565 ?
N1 Sc1 C59 131.3(5) . 6_565 ?
C50 Sc1 C59 67.3(2) 6_565 6_565 ?
C9 Sc1 C59 41.45(18) . 6_565 ?
C51 Sc1 C59 36.75(12) 6_565 6_565 ?
C49 Sc1 C59 74.5(2) 6_565 6_565 ?
C13 Sc1 C59 44.3(2) . 6_565 ?
C4 Sc1 C59 24.79(8) . 6_565 ?
C10 Sc1 C59 77.6(2) . 6_565 ?
Sc1C Sc1 C57 54(2) . 6_565 ?
Tb1C Sc1 C57 73.3(16) . 6_565 ?
N1 Sc1 C57 130.1(5) . 6_565 ?
C50 Sc1 C57 66.4(2) 6_565 6_565 ?
C9 Sc1 C57 62.83(17) . 6_565 ?
C51 Sc1 C57 73.1(2) 6_565 6_565 ?
C49 Sc1 C57 36.61(13) 6_565 6_565 ?
C13 Sc1 C57 25.46(9) . 6_565 ?
C4 Sc1 C57 80.4(2) . 6_565 ?
C10 Sc1 C57 87.6(2) . 6_565 ?
C59 Sc1 C57 59.21(19) 6_565 6_565 ?
Sc1C Sc1B Tb1C 32.8(14) . . ?
Sc1C Sc1B N1 78(2) . . ?
Tb1C Sc1B N1 79.0(16) . . ?
Sc1C Sc1B C4 137(2) . . ?
Tb1C Sc1B C4 130(2) . . ?
N1 Sc1B C4 144.8(11) . . ?
Sc1C Sc1B C59 117(2) . 6_565 ?
Tb1C Sc1B C59 126.5(19) . 6_565 ?
N1 Sc1B C59 152.2(10) . 6_565 ?
C4 Sc1B C59 27.3(3) . 6_565 ?
Sc1C Sc1B C51 118(2) . 6_565 ?
Tb1C Sc1B C51 104.7(18) . 6_565 ?
N1 Sc1B C51 155.9(11) . 6_565 ?
C4 Sc1B C51 25.4(3) . 6_565 ?
C59 Sc1B C51 39.3(4) 6_565 6_565 ?
Sc1C Sc1B C9 105(2) . . ?
Tb1C Sc1B C9 92.6(17) . . ?
N1 Sc1B C9 160.6(10) . . ?
C4 Sc1B C9 37.7(3) . . ?
C59 Sc1B C9 43.7(4) 6_565 . ?
C51 Sc1B C9 13.84(19) 6_565 . ?
Sc1C Sc1B C8 121(2) . . ?
Tb1C Sc1B C8 140.5(19) . . ?
N1 Sc1B C8 133.7(10) . . ?
C4 Sc1B C8 37.0(3) . . ?
C59 Sc1B C8 18.6(2) 6_565 . ?
C51 Sc1B C8 56.0(5) 6_565 . ?
C9 Sc1B C8 62.1(5) . . ?
Sc1C Sc1B C19 85(2) . . ?
Tb1C Sc1B C19 105.7(17) . . ?
N1 Sc1B C19 137.3(10) . . ?
C4 Sc1B C19 61.9(5) . . ?
C59 Sc1B C19 34.8(3) 6_565 . ?
C51 Sc1B C19 65.5(5) 6_565 . ?
C9 Sc1B C19 61.8(5) . . ?
C8 Sc1B C19 36.7(3) . . ?
Sc1C Sc1B C13 75.8(19) . . ?
Tb1C Sc1B C13 80.4(16) . . ?
N1 Sc1B C13 153.3(11) . . ?
C4 Sc1B C13 61.6(5) . . ?
C59 Sc1B C13 46.3(4) 6_565 . ?
C51 Sc1B C13 47.8(4) 6_565 . ?
C9 Sc1B C13 36.7(3) . . ?
C8 Sc1B C13 61.0(5) . . ?
C19 Sc1B C13 36.5(3) . . ?
Sc1C Sc1B C50 88.1(19) . 6_565 ?
Tb1C Sc1B C50 69.1(16) . 6_565 ?
N1 Sc1B C50 139.2(9) . 6_565 ?
C4 Sc1B C50 61.0(5) . 6_565 ?
C59 Sc1B C50 67.8(6) 6_565 6_565 ?
C51 Sc1B C50 35.6(3) 6_565 6_565 ?
C9 Sc1B C50 24.8(2) . 6_565 ?
C8 Sc1B C50 86.4(7) . 6_565 ?
C19 Sc1B C50 77.6(6) . 6_565 ?
C13 Sc1B C50 42.9(3) . 6_565 ?
Sc1C Sc1B C58 83(2) . 6_565 ?
Tb1C Sc1B C58 104.6(17) . 6_565 ?
N1 Sc1B C58 136.2(10) . 6_565 ?
C4 Sc1B C58 63.4(5) . 6_565 ?
C59 Sc1B C58 36.3(3) 6_565 6_565 ?
C51 Sc1B C58 66.8(5) 6_565 6_565 ?
C9 Sc1B C58 62.8(5) . 6_565 ?
C8 Sc1B C58 38.1(3) . 6_565 ?
C19 Sc1B C58 1.6 . 6_565 ?
C13 Sc1B C58 36.7(3) . 6_565 ?
C50 Sc1B C58 78.1(6) 6_565 6_565 ?
Sc1 Sc1C Sc1B 38(2) . . ?
Sc1 Sc1C N1 87(2) . . ?
Sc1B Sc1C N1 82(2) . . ?
Sc1 Sc1C C57 114(2) . 6_565 ?
Sc1B Sc1C C57 110(2) . 6_565 ?
N1 Sc1C C57 158.2(9) . 6_565 ?
Sc1 Sc1C C49 87(2) . 6_565 ?
Sc1B Sc1C C49 107(2) . 6_565 ?
N1 Sc1C C49 156.5(12) . 6_565 ?
C57 Sc1C C49 39.7(3) 6_565 6_565 ?
Sc1 Sc1C C13 86(2) . . ?
Sc1B Sc1C C13 87(2) . . ?
N1 Sc1C C13 168.6(13) . . ?
C57 Sc1C C13 27.4(2) 6_565 . ?
C49 Sc1C C13 31.8(2) 6_565 . ?
Sc1 Sc1C C15 107(2) . . ?
Sc1B Sc1C C15 122(2) . . ?
N1 Sc1C C15 155.3(13) . . ?
C57 Sc1C C15 27.8(2) 6_565 . ?
C49 Sc1C C15 19.45(14) 6_565 . ?
C13 Sc1C C15 36.1(2) . . ?
Sc1 Sc1C C50 52.4(18) . 6_565 ?
Sc1B Sc1C C50 75.6(19) . 6_565 ?
N1 Sc1C C50 135.5(8) . 6_565 ?
C57 Sc1C C50 66.2(4) 6_565 6_565 ?
C49 Sc1C C50 34.9(2) 6_565 6_565 ?
C13 Sc1C C50 42.7(3) . 6_565 ?
C15 Sc1C C50 54.1(3) . 6_565 ?
Sc1 Sc1C C19 100(3) . . ?
Sc1B Sc1C C19 79(2) . . ?
N1 Sc1C C19 136.5(11) . . ?
C57 Sc1C C19 36.6(3) 6_565 . ?
C49 Sc1C C19 67.0(5) 6_565 . ?
C13 Sc1C C19 36.8(3) . . ?
C15 Sc1C C19 62.7(4) . . ?
C50 Sc1C C19 75.5(5) 6_565 . ?
Sc1 Sc1C C58 102(3) . 6_565 ?
Sc1B Sc1C C58 80(2) . 6_565 ?
N1 Sc1C C58 136.6(11) . 6_565 ?
C57 Sc1C C58 35.6(3) 6_565 6_565 ?
C49 Sc1C C58 66.9(5) 6_565 6_565 ?
C13 Sc1C C58 37.0(3) . 6_565 ?
C15 Sc1C C58 62.0(4) . 6_565 ?
C50 Sc1C C58 76.3(5) 6_565 6_565 ?
C19 Sc1C C58 1.6 . 6_565 ?
Sc1 Sc1C C9 51.3(18) . . ?
Sc1B Sc1C C9 60.1(19) . . ?
N1 Sc1C C9 137.2(9) . . ?
C57 Sc1C C9 62.2(4) 6_565 . ?
C49 Sc1C C9 46.7(3) 6_565 . ?
C13 Sc1C C9 34.9(2) . . ?
C15 Sc1C C9 62.5(4) . . ?
C50 Sc1C C9 23.25(16) 6_565 . ?
C19 Sc1C C9 57.6(4) . . ?
C58 Sc1C C9 58.9(4) 6_565 . ?
Sc1 Sc1C C56 103(3) . 6_565 ?
Sc1B Sc1C C56 134(2) . 6_565 ?
N1 Sc1C C56 127.3(11) . 6_565 ?
C57 Sc1C C56 57.8(4) 6_565 6_565 ?
C49 Sc1C C56 33.3(3) 6_565 6_565 ?
C13 Sc1C C56 63.3(4) . 6_565 ?
C15 Sc1C C56 30.6(3) . 6_565 ?
C50 Sc1C C56 59.0(4) 6_565 6_565 ?
C19 Sc1C C56 93.3(5) . 6_565 ?
C58 Sc1C C56 92.6(5) 6_565 6_565 ?
C9 Sc1C C56 77.6(5) . 6_565 ?
C47 C1 C2 124.2 . . ?
C47 C1 C5 109.1 . . ?
C2 C1 C5 120.6 . . ?
C47 C1 Sc1B 68.0(4) . 6_565 ?
C2 C1 Sc1B 109.3(4) . 6_565 ?
C5 C1 Sc1B 66.5(4) . 6_565 ?
C4 C2 C1 120.5 . . ?
C4 C2 C3 118.3 . . ?
C1 C2 C3 114.5 . . ?
C4 C2 Sc1B 56.2(4) . . ?
C1 C2 Sc1B 97.5(4) . . ?
C3 C2 Sc1B 91.9(4) . . ?
C4 C2 Sc1 57.27(15) . . ?
C1 C2 Sc1 103.75(15) . . ?
C3 C2 Sc1 85.01(18) . . ?
Sc1B C2 Sc1 7.8(4) . . ?
C46 C3 C11 112.2 . . ?
C46 C3 C2 119.9 . . ?
C11 C3 C2 118.6 . . ?
C8 C4 C2 117.6 . . ?
C8 C4 C9 109.9 . . ?
C2 C4 C9 124.1 . . ?
C8 C4 Sc1B 75.0(5) . . ?
C2 C4 Sc1B 90.8(5) . . ?
C9 C4 Sc1B 74.1(5) . . ?
C8 C4 Sc1 82.5(2) . . ?
C2 C4 Sc1 92.34(19) . . ?
C9 C4 Sc1 65.71(19) . . ?
Sc1B C4 Sc1 9.4(5) . . ?
C8 C4 Sc1C 73.4(4) . . ?
C2 C4 Sc1C 100.2(3) . . ?
C9 C4 Sc1C 66.4(4) . . ?
Sc1B C4 Sc1C 9.9(5) . . ?
Sc1 C4 Sc1C 10.0(4) . . ?
C59 C5 C7 124.4 . . ?
C59 C5 C1 108.9 . . ?
C7 C5 C1 118.9 . . ?
C59 C5 Sc1B 61.7(5) . 6_565 ?
C7 C5 Sc1B 98.8(5) . 6_565 ?
C1 C5 Sc1B 80.6(4) . 6_565 ?
C59 C5 Sc1 58.80(14) . 6_565 ?
C7 C5 Sc1 103.35(15) . 6_565 ?
C1 C5 Sc1 78.99(17) . 6_565 ?
Sc1B C5 Sc1 4.5(5) 6_565 6_565 ?
C7 C6 C17 119.9 . . ?
C7 C6 C60 119.8 . . ?
C17 C6 C60 110.0 . . ?
C6 C7 C5 117.5 . . ?
C6 C7 C8 118.1 . . ?
C5 C7 C8 117.2 . . ?
C6 C7 Sc1B 99.8(4) . . ?
C5 C7 Sc1B 93.8(4) . . ?
C8 C7 Sc1B 50.4(4) . . ?
C4 C8 C7 124.8 . . ?
C4 C8 C19 108.7 . . ?
C7 C8 C19 119.9 . . ?
C4 C8 Sc1B 68.0(5) . . ?
C7 C8 Sc1B 99.9(5) . . ?
C19 C8 Sc1B 75.1(5) . . ?
C4 C8 Sc1 64.83(17) . . ?
C7 C8 Sc1 106.10(16) . . ?
C19 C8 Sc1 72.02(18) . . ?
Sc1B C8 Sc1 6.2(6) . . ?
C4 C8 Sc1C 76.3(3) . . ?
C7 C8 Sc1C 103.4(4) . . ?
C19 C8 Sc1C 62.7(3) . . ?
Sc1B C8 Sc1C 12.7(5) . . ?
Sc1 C8 Sc1C 12.2(4) . . ?
C4 C9 C13 107.6 . . ?
C4 C9 C10 116.9 . . ?
C13 C9 C10 120.9 . . ?
C4 C9 Sc1B 68.1(5) . . ?
C13 C9 Sc1B 76.0(5) . . ?
C10 C9 Sc1B 86.2(4) . . ?
C4 C9 Sc1 78.0(2) . . ?
C13 C9 Sc1 75.9(2) . . ?
C10 C9 Sc1 77.5(2) . . ?
Sc1B C9 Sc1 10.7(5) . . ?
C4 C9 Sc1C 82.2(5) . . ?
C13 C9 Sc1C 64.4(3) . . ?
C10 C9 Sc1C 84.8(4) . . ?
Sc1B C9 Sc1C 15.3(6) . . ?
Sc1 C9 Sc1C 11.6(4) . . ?
C12 C10 C11 116.3 . . ?
C12 C10 C9 116.1 . . ?
C11 C10 C9 118.9 . . ?
C12 C10 Sc1 84.0(2) . . ?
C11 C10 Sc1 91.73(19) . . ?
C9 C10 Sc1 65.00(19) . . ?
C12 C10 Sc1B 91.7(4) . . ?
C11 C10 Sc1B 90.2(4) . . ?
C9 C10 Sc1B 59.3(4) . . ?
Sc1 C10 Sc1B 8.0(5) . . ?
C12 C10 Sc1C 78.3(5) . . ?
C11 C10 Sc1C 99.6(3) . . ?
C9 C10 Sc1C 63.4(4) . . ?
Sc1 C10 Sc1C 8.3(5) . . ?
Sc1B C10 Sc1C 14.0(5) . . ?
C23 C11 C3 107.3 . . ?
C23 C11 C10 122.0 . . ?
C3 C11 C10 122.7 . . ?
C23 C11 Sc1 103.44(15) . . ?
C3 C11 Sc1 85.86(18) . . ?
C10 C11 Sc1 57.47(15) . . ?
C10 C12 C21 121.1 . . ?
C10 C12 C16 122.4 . . ?
C21 C12 C16 106.1 . . ?
C10 C12 Sc1 63.59(16) . . ?
C21 C12 Sc1 101.21(15) . . ?
C16 C12 Sc1 77.35(18) . . ?
C10 C12 Sc1C 72.8(4) . . ?
C21 C12 Sc1C 101.6(4) . . ?
C16 C12 Sc1C 66.8(3) . . ?
Sc1 C12 Sc1C 10.8(4) . . ?
C15 C13 C9 121.5 . . ?
C15 C13 C19 115.6 . . ?
C9 C13 C19 107.4 . . ?
C15 C13 Sc1C 74.4(6) . . ?
C9 C13 Sc1C 80.7(4) . . ?
C19 C13 Sc1C 75.1(5) . . ?
C15 C13 Sc1 82.7(2) . . ?
C9 C13 Sc1 66.72(19) . . ?
C19 C13 Sc1 80.8(2) . . ?
Sc1C C13 Sc1 14.0(4) . . ?
C15 C13 Sc1B 90.5(5) . . ?
C9 C13 Sc1B 67.3(5) . . ?
C19 C13 Sc1B 71.4(4) . . ?
Sc1C C13 Sc1B 16.9(6) . . ?
Sc1 C13 Sc1B 10.2(5) . . ?
C20 C14 C15 128.3 . . ?
C20 C14 C29 106.2 . . ?
C15 C14 C29 118.0 . . ?
C20 C14 Sc1C 86.0(4) . . ?
C15 C14 Sc1C 62.9(3) . . ?
C29 C14 Sc1C 99.1(5) . . ?
C16 C15 C13 118.3 . . ?
C16 C15 C14 116.6 . . ?
C13 C15 C14 115.9 . . ?
C16 C15 Sc1C 85.9(5) . . ?
C13 C15 Sc1C 69.6(5) . . ?
C14 C15 Sc1C 84.1(4) . . ?
C16 C15 Sc1 80.6(2) . . ?
C13 C15 Sc1 63.60(16) . . ?
C14 C15 Sc1 96.20(17) . . ?
Sc1C C15 Sc1 12.1(4) . . ?
C16 C15 Sc1B 88.4(4) . . ?
C13 C15 Sc1B 58.3(4) . . ?
C14 C15 Sc1B 93.5(4) . . ?
Sc1C C15 Sc1B 12.1(6) . . ?
Sc1 C15 Sc1B 7.9(4) . . ?
C15 C16 C31 124.6 . . ?
C15 C16 C12 120.4 . . ?
C31 C16 C12 105.7 . . ?
C15 C16 Sc1C 62.1(4) . . ?
C31 C16 Sc1C 98.7(4) . . ?
C12 C16 Sc1C 82.1(3) . . ?
C15 C16 Sc1 68.62(18) . . ?
C31 C16 Sc1 103.56(14) . . ?
C12 C16 Sc1 70.38(17) . . ?
Sc1C C16 Sc1 12.0(3) . . ?
C18 C17 C6 121.6 . . ?
C18 C17 C77 122.3 . . ?
C6 C17 C77 105.8 . . ?
C17 C18 C19 122.6 . . ?
C17 C18 C20 115.8 . . ?
C19 C18 C20 114.8 . . ?
C17 C18 Sc1C 105.2(4) . . ?
C19 C18 Sc1C 60.1(4) . . ?
C20 C18 Sc1C 79.7(5) . . ?
C18 C19 C8 117.6 . . ?
C18 C19 C13 128.3 . . ?
C8 C19 C13 106.3 . . ?
C18 C19 Sc1B 99.5(5) . . ?
C8 C19 Sc1B 68.1(5) . . ?
C13 C19 Sc1B 72.1(5) . . ?
C18 C19 Sc1C 89.5(4) . . ?
C8 C19 Sc1C 84.5(5) . . ?
C13 C19 Sc1C 68.1(4) . . ?
Sc1B C19 Sc1C 16.6(6) . . ?
C18 C19 Sc1 101.21(16) . . ?
C8 C19 Sc1 75.04(19) . . ?
C13 C19 Sc1 64.24(18) . . ?
Sc1B C19 Sc1 8.7(5) . . ?
Sc1C C19 Sc1 12.6(4) . . ?
C80 C20 C14 111.2 . . ?
C80 C20 C18 122.2 . . ?
C14 C20 C18 116.7 . . ?
C25 C21 C12 109.4 . . ?
C25 C21 C22 121.6 . . ?
C12 C21 C22 121.1 . . ?
C23 C22 C24 119.7 . . ?
C23 C22 C21 115.9 . . ?
C24 C22 C21 117.5 . . ?
C22 C23 C11 123.4 . . ?
C22 C23 C35 119.2 . . ?
C11 C23 C35 108.3 . . ?
C22 C24 C28 119.8 . . ?
C22 C24 C33 119.5 . . ?
C28 C24 C33 110.8 . . ?
C21 C25 C31 108.3 . . ?
C21 C25 C27 120.1 . . ?
C31 C25 C27 122.6 . . ?
C27 C26 C32 121.1 . . ?
C27 C26 C53 120.9 . . ?
C32 C26 C53 110.7 . . ?
C27 C26 Tb1 96.60(7) . . ?
C32 C26 Tb1 85.58(10) . . ?
C53 C26 Tb1 59.73(10) . . ?
C28 C27 C26 122.0 . . ?
C28 C27 C25 115.7 . . ?
C26 C27 C25 115.4 . . ?
C27 C28 C24 125.0 . . ?
C27 C28 C42 117.5 . . ?
C24 C28 C42 107.2 . . ?
C30 C29 C73 121.2 . . ?
C30 C29 C14 123.8 . . ?
C73 C29 C14 104.8 . . ?
C29 C30 C32 120.2 . . ?
C29 C30 C31 117.3 . . ?
C32 C30 C31 115.3 . . ?
C25 C31 C16 110.5 . . ?
C25 C31 C30 121.0 . . ?
C16 C31 C30 119.4 . . ?
C30 C32 C26 124.3 . . ?
C30 C32 C76 121.1 . . ?
C26 C32 C76 107.1 . . ?
C34 C33 C24 120.2 . . ?
C34 C33 C37 125.0 . . ?
C24 C33 C37 103.4 . . ?
C33 C34 C35 121.6 . . ?
C33 C34 C36 116.1 . . ?
C35 C34 C36 115.4 . . ?
C34 C35 C46 123.2 . . ?
C34 C35 C23 119.7 . . ?
C46 C35 C23 106.7 . . ?
C40 C36 C44 110.3 . . ?
C40 C36 C34 119.4 . . ?
C44 C36 C34 120.2 . . ?
C42 C37 C39 122.4 . . ?
C42 C37 C33 110.7 . . ?
C39 C37 C33 119.4 . . ?
C39 C38 C52 123.3 . . ?
C39 C38 C43 123.3 . . ?
C52 C38 C43 105.3 . . ?
C39 C38 Tb1 98.12(8) . . ?
C52 C38 Tb1 83.15(10) . . ?
C43 C38 Tb1 57.84(7) . . ?
C38 C39 C37 117.9 . . ?
C38 C39 C40 119.2 . . ?
C37 C39 C40 114.4 . . ?
C36 C40 C55 109.6 . . ?
C36 C40 C39 125.3 . . ?
C55 C40 C39 116.1 . . ?
C43 C41 C53 115.2 . . ?
C43 C41 C42 118.1 . . ?
C53 C41 C42 117.8 . . ?
C43 C41 Tb1 71.61(16) . . ?
C53 C41 Tb1 72.94(14) . . ?
C42 C41 Tb1 95.44(8) . . ?
C37 C42 C41 122.3 . . ?
C37 C42 C28 108.0 . . ?
C41 C42 C28 121.5 . . ?
C37 C42 Tb1 94.47(11) . . ?
C41 C42 Tb1 56.17(6) . . ?
C28 C42 Tb1 94.84(13) . . ?
C41 C43 C72 125.6 . . ?
C41 C43 C38 116.0 . . ?
C72 C43 C38 106.8 . . ?
C41 C43 Tb1 75.03(14) . . ?
C72 C43 Tb1 72.24(9) . . ?
C38 C43 Tb1 90.86(12) . . ?
C45 C44 C36 122.2 . . ?
C45 C44 C48 120.7 . . ?
C36 C44 C48 107.7 . . ?
C46 C45 C44 118.0 . . ?
C46 C45 C47 118.8 . . ?
C44 C45 C47 116.0 . . ?
C45 C46 C3 122.8 . . ?
C45 C46 C35 120.7 . . ?
C3 C46 C35 105.4 . . ?
C1 C47 C45 119.5 . . ?
C1 C47 C51 109.4 . . ?
C45 C47 C51 123.7 . . ?
C1 C47 Sc1B 81.9(4) . 6_565 ?
C45 C47 Sc1B 98.9(4) . 6_565 ?
C51 C47 Sc1B 61.2(4) . 6_565 ?
C1 C47 Sc1 90.84(19) . 6_565 ?
C45 C47 Sc1 92.61(19) . 6_565 ?
C51 C47 Sc1 59.39(15) . 6_565 ?
Sc1B C47 Sc1 9.2(5) 6_565 6_565 ?
C50 C48 C44 122.6 . . ?
C50 C48 C55 124.9 . . ?
C44 C48 C55 105.5 . . ?
C50 C48 Sc1 58.29(16) . 6_565 ?
C44 C48 Sc1 92.83(18) . 6_565 ?
C55 C48 Sc1 97.24(17) . 6_565 ?
C50 C48 Sc1B 56.0(4) . 6_565 ?
C44 C48 Sc1B 90.3(4) . 6_565 ?
C55 C48 Sc1B 102.7(4) . 6_565 ?
Sc1 C48 Sc1B 5.6(5) 6_565 6_565 ?
C50 C48 Sc1C 57.0(4) . 6_565 ?
C44 C48 Sc1C 100.7(3) . 6_565 ?
C55 C48 Sc1C 91.3(5) . 6_565 ?
Sc1 C48 Sc1C 8.8(5) 6_565 6_565 ?
Sc1B C48 Sc1C 13.6(5) 6_565 6_565 ?
C50 C49 C56 122.1 . . ?
C50 C49 C57 121.0 . . ?
C56 C49 C57 106.4 . . ?
C50 C49 Sc1C 80.8(4) . 6_565 ?
C56 C49 Sc1C 88.5(6) . 6_565 ?
C57 C49 Sc1C 68.3(4) . 6_565 ?
C50 C49 Sc1 66.48(19) . 6_565 ?
C56 C49 Sc1 95.29(19) . 6_565 ?
C57 C49 Sc1 78.5(2) . 6_565 ?
Sc1C C49 Sc1 14.3(4) 6_565 6_565 ?
C50 C49 Sc1B 67.5(5) . 6_565 ?
C56 C49 Sc1B 101.7(5) . 6_565 ?
C57 C49 Sc1B 71.9(4) . 6_565 ?
Sc1C C49 Sc1B 15.1(6) 6_565 6_565 ?
Sc1 C49 Sc1B 8.2(5) 6_565 6_565 ?
C48 C50 C51 120.1 . . ?
C48 C50 C49 114.7 . . ?
C51 C50 C49 115.9 . . ?
C48 C50 Sc1 87.9(2) . 6_565 ?
C51 C50 Sc1 75.1(2) . 6_565 ?
C49 C50 Sc1 76.3(2) . 6_565 ?
C48 C50 Sc1B 94.6(4) . 6_565 ?
C51 C50 Sc1B 66.5(5) . 6_565 ?
C49 C50 Sc1B 79.0(5) . 6_565 ?
Sc1 C50 Sc1B 9.0(5) 6_565 6_565 ?
C48 C50 Sc1C 94.2(4) . 6_565 ?
C51 C50 Sc1C 80.8(6) . 6_565 ?
C49 C50 Sc1C 64.4(4) . 6_565 ?
Sc1 C50 Sc1C 12.0(5) 6_565 6_565 ?
Sc1B C50 Sc1C 16.3(6) 6_565 6_565 ?
C50 C51 C59 123.6 . . ?
C50 C51 C47 116.2 . . ?
C59 C51 C47 103.5 . . ?
C50 C51 Sc1B 77.9(5) . 6_565 ?
C59 C51 Sc1B 69.7(4) . 6_565 ?
C47 C51 Sc1B 81.7(5) . 6_565 ?
C50 C51 Sc1 67.5(2) . 6_565 ?
C59 C51 Sc1 78.8(2) . 6_565 ?
C47 C51 Sc1 84.7(2) . 6_565 ?
Sc1B C51 Sc1 10.7(5) 6_565 6_565 ?
C50 C51 Sc1C 67.1(5) . 6_565 ?
C59 C51 Sc1C 72.2(4) . 6_565 ?
C47 C51 Sc1C 93.7(4) . 6_565 ?
Sc1B C51 Sc1C 13.3(5) 6_565 6_565 ?
Sc1 C51 Sc1C 10.0(4) 6_565 6_565 ?
C54 C52 C38 120.6 . . ?
C54 C52 C66 123.3 . . ?
C38 C52 C66 109.8 . . ?
C26 C53 C41 120.0 . . ?
C26 C53 C65 106.6 . . ?
C41 C53 C65 120.8 . . ?
C26 C53 Tb1 90.66(15) . . ?
C41 C53 Tb1 73.87(14) . . ?
C65 C53 Tb1 71.07(8) . . ?
C56 C54 C52 120.2 . . ?
C56 C54 C55 116.9 . . ?
C52 C54 C55 116.6 . . ?
C54 C55 C40 123.8 . . ?
C54 C55 C48 117.9 . . ?
C40 C55 C48 106.9 . . ?
C54 C56 C49 123.1 . . ?
C54 C56 C70 116.2 . . ?
C49 C56 C70 109.8 . . ?
C54 C56 Sc1C 96.3(4) . 6_565 ?
C49 C56 Sc1C 58.2(4) . 6_565 ?
C70 C56 Sc1C 82.3(3) . 6_565 ?
C54 C56 Sc1 90.75(17) . 6_565 ?
C49 C56 Sc1 53.92(13) . 6_565 ?
C70 C56 Sc1 93.63(16) . 6_565 ?
Sc1C C56 Sc1 11.3(3) 6_565 6_565 ?
C58 C57 C61 122.0 . . ?
C58 C57 C49 122.6 . . ?
C61 C57 C49 106.8 . . ?
C58 C57 Sc1C 80.4(6) . 6_565 ?
C61 C57 Sc1C 88.6(5) . 6_565 ?
C49 C57 Sc1C 72.0(5) . 6_565 ?
C58 C57 Sc1 77.8(2) . 6_565 ?
C61 C57 Sc1 100.07(16) . 6_565 ?
C49 C57 Sc1 64.9(2) . 6_565 ?
Sc1C C57 Sc1 12.1(4) 6_565 6_565 ?
C58 C57 Sc1B 68.5(4) . 6_565 ?
C61 C57 Sc1B 102.6(5) . 6_565 ?
C49 C57 Sc1B 73.4(4) . 6_565 ?
Sc1C C57 Sc1B 15.0(7) 6_565 6_565 ?
Sc1 C57 Sc1B 9.7(5) 6_565 6_565 ?
C57 C58 C60 115.9 . . ?
C57 C58 C59 116.4 . . ?
C60 C58 C59 118.8 . . ?
C57 C58 Sc1B 77.9(5) . 6_565 ?
C60 C58 Sc1B 97.6(5) . 6_565 ?
C59 C58 Sc1B 65.3(5) . 6_565 ?
C57 C58 Sc1C 64.0(5) . 6_565 ?
C60 C58 Sc1C 95.5(4) . 6_565 ?
C59 C58 Sc1C 80.8(4) . 6_565 ?
Sc1B C58 Sc1C 16.5(6) 6_565 6_565 ?
C57 C58 Sc1 69.64(19) . 6_565 ?
C60 C58 Sc1 103.31(16) . 6_565 ?
C59 C58 Sc1 68.58(17) . 6_565 ?
Sc1B C58 Sc1 8.7(5) 6_565 6_565 ?
Sc1C C58 Sc1 12.4(4) 6_565 6_565 ?
C5 C59 C58 117.9 . . ?
C5 C59 C51 109.1 . . ?
C58 C59 C51 119.9 . . ?
C5 C59 Sc1B 84.4(5) . 6_565 ?
C58 C59 Sc1B 78.3(5) . 6_565 ?
C51 C59 Sc1B 71.0(5) . 6_565 ?
C5 C59 Sc1 91.93(19) . 6_565 ?
C58 C59 Sc1 78.16(19) . 6_565 ?
C51 C59 Sc1 64.50(19) . 6_565 ?
Sc1B C59 Sc1 8.5(6) 6_565 6_565 ?
C5 C59 Sc1C 95.6(4) . 6_565 ?
C58 C59 Sc1C 65.9(3) . 6_565 ?
C51 C59 Sc1C 74.6(3) . 6_565 ?
Sc1B C59 Sc1C 13.7(5) 6_565 6_565 ?
Sc1 C59 Sc1C 12.5(4) 6_565 6_565 ?
C58 C60 C64 123.8 . . ?
C58 C60 C6 120.9 . . ?
C64 C60 C6 106.5 . . ?
C57 C61 C70 112.2 . . ?
C57 C61 C63 122.7 . . ?
C70 C61 C63 116.7 . . ?
C57 C61 Sc1C 57.9(4) . 6_565 ?
C70 C61 Sc1C 85.3(5) . 6_565 ?
C63 C61 Sc1C 98.2(4) . 6_565 ?
C63 C62 C68 122.2 . . ?
C63 C62 C78 122.1 . . ?
C68 C62 C78 106.3 . . ?
C62 C63 C64 116.4 . . ?
C62 C63 C61 119.8 . . ?
C64 C63 C61 115.0 . . ?
C77 C64 C60 110.2 . . ?
C77 C64 C63 121.1 . . ?
C60 C64 C63 120.6 . . ?
C67 C65 C76 119.8 . . ?
C67 C65 C53 120.6 . . ?
C76 C65 C53 106.0 . . ?
C67 C65 Tb1 71.27(15) . . ?
C76 C65 Tb1 89.81(15) . . ?
C53 C65 Tb1 73.35(9) . . ?
C72 C66 C52 108.8 . . ?
C72 C66 C69 125.3 . . ?
C52 C66 C69 116.7 . . ?
C72 C66 Tb1 60.09(7) . . ?
C52 C66 Tb1 86.47(9) . . ?
C69 C66 Tb1 93.39(7) . . ?
C65 C67 C72 118.2 . . ?
C65 C67 C71 116.5 . . ?
C72 C67 C71 116.0 . . ?
C65 C67 Tb1 74.94(15) . . ?
C72 C67 Tb1 73.71(16) . . ?
C71 C67 Tb1 91.09(8) . . ?
C62 C68 C71 111.3 . . ?
C62 C68 C69 119.7 . . ?
C71 C68 C69 119.6 . . ?
C70 C69 C68 118.5 . . ?
C70 C69 C66 119.4 . . ?
C68 C69 C66 115.8 . . ?
C69 C70 C61 122.9 . . ?
C69 C70 C56 123.8 . . ?
C61 C70 C56 104.8 . . ?
C69 C70 Sc1C 107.1(4) . 6_565 ?
C61 C70 Sc1C 64.6(4) . 6_565 ?
C56 C70 Sc1C 66.3(3) . 6_565 ?
C68 C71 C74 105.8 . . ?
C68 C71 C67 124.1 . . ?
C74 C71 C67 122.1 . . ?
C68 C71 Tb1 94.16(11) . . ?
C74 C71 Tb1 93.99(13) . . ?
C67 C71 Tb1 58.07(7) . . ?
C66 C72 C43 109.4 . . ?
C66 C72 C67 119.1 . . ?
C43 C72 C67 119.3 . . ?
C66 C72 Tb1 90.27(13) . . ?
C43 C72 Tb1 73.86(8) . . ?
C67 C72 Tb1 71.77(13) . . ?
C80 C73 C75 123.7 . . ?
C80 C73 C29 106.8 . . ?
C75 C73 C29 119.2 . . ?
C78 C74 C75 117.8 . . ?
C78 C74 C71 110.9 . . ?
C75 C74 C71 121.5 . . ?
C74 C75 C73 117.7 . . ?
C74 C75 C76 116.8 . . ?
C73 C75 C76 119.4 . . ?
C75 C76 C65 122.9 . . ?
C75 C76 C32 118.4 . . ?
C65 C76 C32 109.4 . . ?
C75 C76 Tb1 93.05(7) . . ?
C65 C76 Tb1 59.88(10) . . ?
C32 C76 Tb1 86.41(11) . . ?
C79 C77 C64 122.3 . . ?
C79 C77 C17 120.2 . . ?
C64 C77 C17 107.4 . . ?
C79 C78 C74 126.9 . . ?
C79 C78 C62 118.1 . . ?
C74 C78 C62 105.6 . . ?
C77 C79 C78 119.8 . . ?
C77 C79 C80 119.2 . . ?
C78 C79 C80 113.6 . . ?
C20 C80 C73 110.9 . . ?
C20 C80 C79 120.0 . . ?
C73 C80 C79 119.9 . . ?
C82 C81 C83 117.9(18) . . ?
C82 C81 H81 121.0 . . ?
C83 C81 H81 121.0 . . ?
C81 C82 C83 118.5(18) . 2_655 ?
C81 C82 H82 120.8 . . ?
C83 C82 H82 120.8 2_655 . ?
C81 C83 C82 123.2(16) . 2_655 ?
C81 C83 H83 118.4 . . ?
C82 C83 H83 118.4 2_655 . ?
C89 C84 C85 120.5(13) . . ?
C89 C84 H84 119.7 . . ?
C85 C84 H84 119.7 . . ?
C84 C85 C86 119.1(13) . . ?
C84 C85 H85 120.5 . . ?
C86 C85 H85 120.5 . . ?
C85 C86 C87 120.3(14) . . ?
C85 C86 H86 119.9 . . ?
C87 C86 H86 119.9 . . ?
C88 C87 C86 119.6(14) . . ?
C88 C87 H87 120.2 . . ?
C86 C87 H87 120.2 . . ?
C87 C88 C89 120.2(13) . . ?
C87 C88 H88 119.9 . . ?
C89 C88 H88 119.9 . . ?
C88 C89 C84 120.3(12) . . ?
C88 C89 H89 119.8 . . ?
C84 C89 H89 119.8 . . ?
N4 Ni N3 90.04(18) . . ?
N4 Ni N3 90.04(18) . 6_565 ?
N3 Ni N3 177.7(4) . 6_565 ?
N4 Ni N2 177.2(4) . . ?
N3 Ni N2 89.90(18) . . ?
N3 Ni N2 89.91(18) 6_565 . ?
C91 N2 C91 104.7(9) . 6_565 ?
C91 N2 Ni 127.6(4) . . ?
C91 N2 Ni 127.6(4) 6_565 . ?
C93 N3 C96 104.5(6) . . ?
C93 N3 Ni 128.1(5) . . ?
C96 N3 Ni 127.4(5) . . ?
C98 N4 C98 104.4(8) . 6_565 ?
C98 N4 Ni 127.7(4) . . ?
C98 N4 Ni 127.7(4) 6_565 . ?
C90 C90 C91 106.1(5) 6_565 . ?
C90 C90 C100 129.1(5) 6_565 . ?
C91 C90 C100 124.6(7) . . ?
N2 C91 C92 125.4(7) . . ?
N2 C91 C90 111.5(7) . . ?
C92 C91 C90 123.1(7) . . ?
C91 C92 C93 124.4(7) . . ?
C91 C92 H92 117.8 . . ?
C93 C92 H92 117.8 . . ?
N3 C93 C92 124.5(7) . . ?
N3 C93 C94 112.0(7) . . ?
C92 C93 C94 123.4(7) . . ?
C95 C94 C93 106.1(7) . . ?
C95 C94 C102 128.7(8) . . ?
C93 C94 C102 125.1(7) . . ?
C94 C95 C96 106.2(7) . . ?
C94 C95 C104 129.6(7) . . ?
C96 C95 C104 124.2(7) . . ?
C97 C96 N3 125.3(7) . . ?
C97 C96 C95 123.6(7) . . ?
N3 C96 C95 111.1(7) . . ?
C98 C97 C96 124.3(7) . . ?
C98 C97 H97 117.8 . . ?
C96 C97 H97 117.8 . . ?
C97 C98 N4 125.2(7) . . ?
C97 C98 C99 123.5(7) . . ?
N4 C98 C99 111.3(7) . . ?
C99 C99 C98 106.5(5) 6_565 . ?
C99 C99 C106 128.7(5) 6_565 . ?
C98 C99 C106 124.6(7) . . ?
C90 C100 C101 112.7(7) . . ?
C90 C100 H10A 109.1 . . ?
C101 C100 H10A 109.1 . . ?
C90 C100 H10B 109.1 . . ?
C101 C100 H10B 109.1 . . ?
H10A C100 H10B 107.8 . . ?
C100 C101 H10C 109.5 . . ?
C100 C101 H10D 109.5 . . ?
H10C C101 H10D 109.5 . . ?
C100 C101 H10E 109.5 . . ?
H10C C101 H10E 109.5 . . ?
H10D C101 H10E 109.5 . . ?
C94 C102 C103 113.5(7) . . ?
C94 C102 H10F 108.9 . . ?
C103 C102 H10F 108.9 . . ?
C94 C102 H10G 108.9 . . ?
C103 C102 H10G 108.9 . . ?
H10F C102 H10G 107.7 . . ?
C102 C103 H10H 109.5 . . ?
C102 C103 H10I 109.5 . . ?
H10H C103 H10I 109.5 . . ?
C102 C103 H10J 109.5 . . ?
H10H C103 H10J 109.5 . . ?
H10I C103 H10J 109.5 . . ?
C95 C104 C105 113.3(7) . . ?
C95 C104 H10K 108.9 . . ?
C105 C104 H10K 108.9 . . ?
C95 C104 H10L 108.9 . . ?
C105 C104 H10L 108.9 . . ?
H10K C104 H10L 107.7 . . ?
C104 C105 H10M 109.5 . . ?
C104 C105 H10N 109.5 . . ?
H10M C105 H10N 109.5 . . ?
C104 C105 H10O 109.5 . . ?
H10M C105 H10O 109.5 . . ?
H10N C105 H10O 109.5 . . ?
C99 C106 C107 111.7(7) . . ?
C99 C106 H10P 109.3 . . ?
C107 C106 H10P 109.3 . . ?
C99 C106 H10Q 109.3 . . ?
C107 C106 H10Q 109.3 . . ?
H10P C106 H10Q 107.9 . . ?
C106 C107 H10R 109.5 . . ?
C106 C107 H10S 109.5 . . ?
H10R C107 H10S 109.5 . . ?
C106 C107 H10T 109.5 . . ?
H10R C107 H10T 109.5 . . ?
H10S C107 H10T 109.5 . . ?

loop_
_geom_bond_atom_site_label_1
_geom_bond_atom_site_label_2
_geom_bond_distance
_geom_bond_site_symmetry_2
_geom_bond_publ_flag
N1 Sc1C 1.896(16) 6_565 ?
N1 Sc1C 1.896(16) . ?
N1 Sc1 1.949(8) 6_565 ?
N1 Sc1 1.949(8) . ?
N1 Tb1C 1.953(12) 6_565 ?
N1 Tb1C 1.953(12) . ?
N1 Sc1B 1.92(2) . ?
N1 Sc1B 1.92(2) 6_565 ?
N1 Tb1B 2.07(2) . ?
N1 Tb1 2.126(11) . ?
N1 Tb1 2.126(11) 6_565 ?
Tb1 C67 2.416(3) . ?
Tb1 C72 2.442(5) . ?
Tb1 C43 2.463(5) . ?
Tb1 C65 2.464(4) . ?
Tb1 C53 2.495(4) . ?
Tb1 C41 2.507(3) . ?
Tb1 C66 2.817(7) . ?
Tb1 C71 2.846(4) . ?
Tb1 C76 2.848(6) . ?
Tb1 C26 2.889(6) . ?
Tb1 C38 2.909(6) . ?
Tb1B Sc1C 3.26(2) 6_565 ?
Tb1B Sc1C 3.26(2) . ?
Tb1B Sc1 3.515(17) 6_565 ?
Tb1B Sc1 3.515(17) . ?
Tb1B Sc1B 3.63(3) . ?
Tb1B Sc1B 3.63(3) 6_565 ?
Tb1C Sc1 0.519(9) . ?
Tb1C Sc1B 0.88(3) . ?
Tb1C Sc1B 3.34(2) 6_565 ?
Tb1C Sc1 3.538(12) 6_565 ?
Tb1C Sc1C 3.572(19) 6_565 ?
Tb1C Tb1C 3.73(2) 6_565 ?
Sc1 Sc1C 0.562(17) . ?
Sc1 C50 2.138(7) 6_565 ?
Sc1 C9 2.190(6) . ?
Sc1 C51 2.237(7) 6_565 ?
Sc1 C49 2.266(7) 6_565 ?
Sc1 C13 2.312(7) . ?
Sc1 C4 2.350(7) . ?
Sc1 C10 2.358(7) . ?
Sc1 C59 2.430(8) 6_565 ?
Sc1 C57 2.450(8) 6_565 ?
Sc1B Sc1C 0.68(3) . ?
Sc1B C4 2.16(2) . ?
Sc1B C59 2.195(19) 6_565 ?
Sc1B C51 2.21(2) 6_565 ?
Sc1B C9 2.24(2) . ?
Sc1B C8 2.248(18) . ?
Sc1B C19 2.341(18) . ?
Sc1B C13 2.350(19) . ?
Sc1B C50 2.36(2) 6_565 ?
Sc1B C58 2.365(18) 6_565 ?
Sc1C C57 2.171(16) 6_565 ?
Sc1C C49 2.223(16) 6_565 ?
Sc1C C13 2.280(16) . ?
Sc1C C15 2.343(17) . ?
Sc1C C50 2.434(15) 6_565 ?
Sc1C C19 2.375(19) . ?
Sc1C C58 2.382(19) 6_565 ?
Sc1C C9 2.496(17) . ?
Sc1C C56 2.61(2) 6_565 ?
C1 C47 1.3515 . ?
C1 C2 1.4340 . ?
C1 C5 1.4674 . ?
C1 Sc1B 2.67(2) 6_565 ?
C2 C4 1.4135 . ?
C2 C3 1.4672 . ?
C3 C46 1.3854 . ?
C3 C11 1.4081 . ?
C4 C8 1.4022 . ?
C4 C9 1.4218 . ?
C5 C59 1.3890 . ?
C5 C7 1.4181 . ?
C5 Sc1B 2.480(19) 6_565 ?
C5 Sc1 2.840(8) 6_565 ?
C6 C7 1.3953 . ?
C6 C17 1.4180 . ?
C6 C60 1.4424 . ?
C7 C8 1.4464 . ?
C8 C19 1.4491 . ?
C9 C13 1.4468 . ?
C9 C10 1.4720 . ?
C10 C12 1.4102 . ?
C10 C11 1.4321 . ?
C11 C23 1.3870 . ?
C12 C21 1.4347 . ?
C12 C16 1.4843 . ?
C13 C15 1.4322 . ?
C13 C19 1.4706 . ?
C14 C20 1.3892 . ?
C14 C15 1.4373 . ?
C14 C29 1.4934 . ?
C15 C16 1.4064 . ?
C16 C31 1.4169 . ?
C17 C18 1.3346 . ?
C17 C77 1.4895 . ?
C18 C19 1.3879 . ?
C18 C20 1.4940 . ?
C20 C80 1.3559 . ?
C21 C25 1.3965 . ?
C21 C22 1.4473 . ?
C22 C23 1.3858 . ?
C22 C24 1.3973 . ?
C23 C35 1.4617 . ?
C24 C28 1.3986 . ?
C24 C33 1.4646 . ?
C25 C31 1.3982 . ?
C25 C27 1.4603 . ?
C26 C27 1.4084 . ?
C26 C32 1.4207 . ?
C26 C53 1.4274 . ?
C27 C28 1.3833 . ?
C28 C42 1.4784 . ?
C29 C30 1.3538 . ?
C29 C73 1.4799 . ?
C30 C32 1.3948 . ?
C30 C31 1.4519 . ?
C32 C76 1.4634 . ?
C33 C34 1.3297 . ?
C33 C37 1.4870 . ?
C34 C35 1.3807 . ?
C34 C36 1.4716 . ?
C35 C46 1.4617 . ?
C36 C40 1.3650 . ?
C36 C44 1.4218 . ?
C37 C42 1.3744 . ?
C37 C39 1.3926 . ?
C38 C39 1.3620 . ?
C38 C52 1.4196 . ?
C38 C43 1.5112 . ?
C39 C40 1.4669 . ?
C40 C55 1.4384 . ?
C41 C43 1.4273 . ?
C41 C53 1.4288 . ?
C41 C42 1.4354 . ?
C43 C72 1.4302 . ?
C44 C45 1.4129 . ?
C44 C48 1.4634 . ?
C45 C46 1.3692 . ?
C45 C47 1.4242 . ?
C47 C51 1.5237 . ?
C47 Sc1B 2.50(2) 6_565 ?
C47 Sc1 2.588(8) 6_565 ?
C48 C50 1.3989 . ?
C48 C55 1.4764 . ?
C48 Sc1 2.511(8) 6_565 ?
C48 Sc1B 2.837(18) 6_565 ?
C48 Sc1C 2.894(15) 6_565 ?
C49 C50 1.4099 . ?
C49 C56 1.4351 . ?
C49 C57 1.4914 . ?
C49 Sc1C 2.223(16) 6_565 ?
C49 Sc1 2.266(7) 6_565 ?
C49 Sc1B 2.506(19) 6_565 ?
C50 C51 1.4037 . ?
C50 Sc1 2.138(7) 6_565 ?
C50 Sc1B 2.36(2) 6_565 ?
C50 Sc1C 2.434(15) 6_565 ?
C51 C59 1.4827 . ?
C51 Sc1B 2.21(2) 6_565 ?
C51 Sc1 2.236(6) 6_565 ?
C51 Sc1C 2.607(18) 6_565 ?
C52 C54 1.4024 . ?
C52 C66 1.4331 . ?
C53 C65 1.5156 . ?
C54 C56 1.3996 . ?
C54 C55 1.4289 . ?
C56 C70 1.4857 . ?
C56 Sc1C 2.61(2) 6_565 ?
C56 Sc1 2.791(8) 6_565 ?
C57 C58 1.4053 . ?
C57 C61 1.4154 . ?
C57 Sc1C 2.171(15) 6_565 ?
C57 Sc1 2.450(8) 6_565 ?
C57 Sc1B 2.486(19) 6_565 ?
C58 C60 1.4159 . ?
C58 C59 1.4315 . ?
C58 Sc1B 2.365(18) 6_565 ?
C58 Sc1C 2.382(19) 6_565 ?
C58 Sc1 2.555(8) 6_565 ?
C59 Sc1B 2.195(19) 6_565 ?
C59 Sc1 2.430(7) 6_565 ?
C59 Sc1C 2.57(2) 6_565 ?
C60 C64 1.4217 . ?
C61 C70 1.4269 . ?
C61 C63 1.4448 . ?
C61 Sc1C 2.564(16) 6_565 ?
C62 C63 1.3578 . ?
C62 C68 1.3829 . ?
C62 C78 1.4852 . ?
C63 C64 1.4364 . ?
C64 C77 1.4037 . ?
C65 C67 1.4189 . ?
C65 C76 1.4374 . ?
C66 C72 1.3932 . ?
C66 C69 1.4524 . ?
C67 C72 1.4414 . ?
C67 C71 1.4597 . ?
C68 C71 1.4096 . ?
C68 C69 1.4301 . ?
C69 C70 1.3544 . ?
C70 Sc1C 2.83(2) 6_565 ?
C71 C74 1.4135 . ?
C73 C80 1.3888 . ?
C73 C75 1.4045 . ?
C74 C78 1.3984 . ?
C74 C75 1.3997 . ?
C75 C76 1.4308 . ?
C77 C79 1.3427 . ?
C78 C79 1.3959 . ?
C79 C80 1.4535 . ?
C81 C82 1.32(2) . ?
C81 C83 1.33(3) . ?
C81 H81 0.9500 . ?
C82 C83 1.42(3) 2_655 ?
C82 H82 0.9500 . ?
C83 C82 1.42(3) 2_655 ?
C83 H83 0.9500 . ?
C84 C89 1.367(19) . ?
C84 C85 1.370(19) . ?
C84 H84 0.9500 . ?
C85 C86 1.37(2) . ?
C85 H85 0.9500 . ?
C86 C87 1.39(2) . ?
C86 H86 0.9500 . ?
C87 C88 1.36(2) . ?
C87 H87 0.9500 . ?
C88 C89 1.363(19) . ?
C88 H88 0.9500 . ?
C89 H89 0.9500 . ?
Ni N4 1.958(9) . ?
Ni N3 1.970(6) . ?
Ni N3 1.970(6) 6_565 ?
Ni N2 1.971(9) . ?
N2 C91 1.356(10) . ?
N2 C91 1.356(10) 6_565 ?
N3 C93 1.366(10) . ?
N3 C96 1.374(10) . ?
N4 C98 1.378(9) . ?
N4 C98 1.378(10) 6_565 ?
C90 C90 1.342(17) 6_565 ?
C90 C91 1.450(11) . ?
C90 C100 1.500(12) . ?
C91 C92 1.381(12) . ?
C92 C93 1.381(11) . ?
C92 H92 0.9500 . ?
C93 C94 1.435(12) . ?
C94 C95 1.363(12) . ?
C94 C102 1.488(12) . ?
C95 C96 1.448(12) . ?
C95 C104 1.488(12) . ?
C96 C97 1.374(11) . ?
C97 C98 1.366(12) . ?
C97 H97 0.9500 . ?
C98 C99 1.448(11) . ?
C99 C99 1.354(17) 6_565 ?
C99 C106 1.498(11) . ?
C100 C101 1.518(14) . ?
C100 H10A 0.9900 . ?
C100 H10B 0.9900 . ?
C101 H10C 0.9800 . ?
C101 H10D 0.9800 . ?
C101 H10E 0.9800 . ?
C102 C103 1.518(14) . ?
C102 H10F 0.9900 . ?
C102 H10G 0.9900 . ?
C103 H10H 0.9800 . ?
C103 H10I 0.9800 . ?
C103 H10J 0.9800 . ?
C104 C105 1.524(12) . ?
C104 H10K 0.9900 . ?
C104 H10L 0.9900 . ?
C105 H10M 0.9800 . ?
C105 H10N 0.9800 . ?
C105 H10O 0.9800 . ?
C106 C107 1.514(12) . ?
C106 H10P 0.9900 . ?
C106 H10Q 0.9900 . ?
C107 H10R 0.9800 . ?
C107 H10S 0.9800 . ?
C107 H10T 0.9800 . ?
